data_9011800
loop_
_publ_author_name
'Lennie, A. R.'
'Redfern, S. A. T.'
'Schofield, P. F.'
'Vaughan, D. J.'

_publ_section_title
;Synthesis and Rietveld crystal structure refinement of mackinawite,
 tetragonal FeS Locality: synthetic
;
_journal_name_full 'Mineralogical Magazine'
_journal_page_first 677
_journal_page_last 683
_journal_paper_doi 10.1180/minmag.1995.059.397.10
_journal_volume 59
_journal_year 1995
_chemical_compound_source Synthetic
_chemical_formula_sum 'Fe S'
_chemical_name_mineral Mackinawite
_space_group_IT_number 129
_symmetry_space_group_name_Hall 'P 4ab 2ab -1ab'
_symmetry_space_group_name_H-M 'P 4/n m m :1'
_cell_angle_alpha 90
_cell_angle_beta 90
_cell_angle_gamma 90
_cell_length_a 3.6735
_cell_length_b 3.6735
_cell_length_c 5.0328
_cell_formula_units_Z 2
_cell_volume 67.916
_database_code_amcsd 0014518
_exptl_crystal_density_diffrn 4.299
_cod_original_sg_symbol_H-M 'P 4/n m m'
_cod_database_code 9011800

loop_
_space_group_symop_operation_xyz
x,y,z
1/2-y,1/2-x,z
y,x,-z
y,-x,-z
1/2-y,1/2+x,z
x,-y,z
1/2-x,1/2+y,-z
1/2+x,1/2+y,-z
-x,-y,z
1/2+y,1/2+x,z
-y,-x,-z
-y,x,-z
1/2+y,1/2-x,z
-x,y,z
1/2+x,1/2-y,-z
1/2-x,1/2-y,-z

loop_
_atom_site_label
_atom_site_fract_x
_atom_site_fract_y
_atom_site_fract_z
_atom_site_U_iso_or_equiv
Fe 0.00000 0.00000 0.00000 0.00519
S 0.00000 0.50000 0.26020 0.00253

loop_
_cod_related_entry_id
_cod_related_entry_database
_cod_related_entry_code
1 AMCSD 0014518
